data_1564498
loop_
_publ_author_name
'Klahn, Emil Andreasen'
'Damgaard-M\/oller, Emil'
'Krause, Lennard'
'Kibalin, Iurii'
'Gukasov, Arsen'
'Tripathi, Shalini'
'Swain, Abinash'
'Shanmugam, Maheswaran'
'Overgaard, Jacob'

_publ_section_title
;
 Quantifying magnetic anisotropy using X-ray and neutron diffraction
;
_journal_issue 5
_journal_name_full IUCrJ
_journal_page_first
;
;
_journal_paper_doi 10.1107/S2052252521008290
_journal_volume 8
_journal_year 2021
_chemical_formula_moiety 'C10 H24 Br2 Co N4 S2'
_chemical_formula_sum 'C10 H24 Br2 Co N4 S2'
_chemical_formula_weight 483.18
_space_group_crystal_system monoclinic
_space_group_IT_number 14
_space_group_name_Hall '-P 2yn'
_space_group_name_H-M_alt 'P 1 21/n 1'
_audit_conform_dict_location ftp://ftp.iucr.org/pub/cif_core.dic
_audit_conform_dict_name cif_core.dic
_audit_conform_dict_version 2.3
_audit_creation_date '14-May-21 T16:49:10-00:00'
_audit_creation_method 'XD routine XDCIF'
_cell_angle_alpha 90
_cell_angle_beta 92.363(8)
_cell_angle_gamma 90
_cell_formula_units_Z 4
_cell_length_a 9.798(4)
_cell_length_b 12.961(8)
_cell_length_c 14.636(6)
_cell_measurement_reflns_used 9630
_cell_measurement_temperature 20(2)
_cell_measurement_theta_max 17.58
_cell_measurement_theta_min 2.21
_cell_volume 1857.1(16)
_diffrn_ambient_temperature 20.0
_diffrn_measured_fraction_theta_full 1.000
_diffrn_measurement_device_type synchrotron
_diffrn_radiation_type synchrotron
_diffrn_radiation_wavelength 0.24860
_diffrn_reflns_av_R_equivalents 0.0684
_diffrn_reflns_Laue_measured_fraction_full 0.999
_diffrn_reflns_Laue_measured_fraction_max 0.999
_diffrn_reflns_limit_h_max 28
_diffrn_reflns_limit_h_min -32
_diffrn_reflns_limit_k_max 43
_diffrn_reflns_limit_k_min -33
_diffrn_reflns_limit_l_max 48
_diffrn_reflns_limit_l_min -43
_diffrn_reflns_number 695086
_diffrn_reflns_reduction_process
;
 Scaled and merged with Sortav
 R.H. Blessing, (1987) Cryst. Rev. 1, 3-58
 R.H. Blessing, (1989) J. Appl. Cryst. 22, 396-397
;
_diffrn_reflns_theta_full 8.578
_diffrn_reflns_theta_max 24.520
_diffrn_reflns_theta_min 0.734
_exptl_absorpt_correction_T_max 0.9576
_exptl_absorpt_correction_T_min 0.9030
_exptl_absorpt_correction_type multi-scan
_exptl_absorpt_process_details
;
 SADABS 2016/2: Krause, L., Herbst-Irmer, R., Sheldrick G.M. & Stalke D.,
 J. Appl. Cryst. 48 (2015) 3-10
;
_exptl_crystal_colour yellow
_exptl_crystal_colour_primary yellow
_exptl_crystal_description block
_refine_ls_extinction_method none
_refine_ls_goodness_of_fit_ref 0.993
_refine_ls_matrix_type full
_refine_ls_number_parameters 315
_refine_ls_number_reflns 26535
_refine_ls_number_restraints 0
_refine_ls_R_factor_all 0.056
_refine_ls_R_factor_gt 0.014
_refine_ls_shift/su_max 0.00001
_refine_ls_structure_factor_coef Fsqd
_refine_ls_weighting_details
;
        calc w2 = 1/[s^2^(Fo^2^)]
;
_refine_ls_weighting_scheme calc
_refine_ls_wR_factor_ref 0.029
_cod_data_source_file lt5038.cif
_cod_data_source_block cobr
_cod_original_cell_volume 1856.9(16)
_cod_database_code 1564498

loop_
_space_group_symop_operation_xyz
'x, y, z'
'-x+1/2, y+1/2, -z+1/2'
'-x, -y, -z'
'x+1/2, -y+1/2, z+1/2'

loop_
_atom_local_axes_atom_label
_atom_local_axes_atom0
_atom_local_axes_ax1
_atom_local_axes_atom1
_atom_local_axes_atom2
_atom_local_axes_ax2
BR(1) CO(1) Z BR(1) H(9C) Y
BR(2) CO(1) Z BR(2) H(10A) Y
CO(1) DUM1 Z CO(1) DUM0 Y
S(1) C(1) Z S(1) CO(1) Y
S(2) C(6) Z S(2) CO(1) Y
N(1) C(1) Z N(1) C(2) Y
N(2) C(1) Z N(2) C(4) X
N(3) C(6) Z N(3) C(9) X
N(4) C(6) Z N(4) C(7) X
C(1) S(1) Z C(1) N(1) Y
C(2) N(1) Z C(2) H(2A) Y
C(3) N(1) Z C(3) H(3A) Y
C(4) N(2) Z C(4) H(4A) Y
C(5) N(2) Z C(5) H(5A) Y
C(6) S(2) Z C(6) N(3) Y
C(7) N(4) Z C(7) H(7A) Y
C(8) N(4) Z C(8) H(8A) Y
C(9) N(3) Z C(9) H(9A) Y
C(10) N(3) Z C(10) H(10A) Y
H(2A) C(2) Z H(2A) H(2C) Y
H(2B) C(2) Z H(2B) H(2C) Y
H(2C) C(2) Z H(2C) H(2B) Y
H(3A) C(3) Z H(3A) H(3B) Y
H(3B) C(3) Z H(3B) H(3A) Y
H(3C) C(3) Z H(3C) H(3B) Y
H(4A) C(4) Z H(4A) H(4C) Y
H(4B) C(4) Z H(4B) H(4A) Y
H(4C) C(4) Z H(4C) H(4A) Y
H(5A) C(5) Z H(5A) H(5B) Y
H(5B) C(5) Z H(5B) H(5A) Y
H(5C) C(5) Z H(5C) H(5B) Y
H(7A) C(7) Z H(7A) H(7C) Y
H(7B) C(7) Z H(7B) H(7C) Y
H(7C) C(7) Z H(7C) H(7A) Y
H(8A) C(8) Z H(8A) H(8B) Y
H(8B) C(8) Z H(8B) H(8A) Y
H(8C) C(8) Z H(8C) H(8A) Y
H(9A) C(9) Z H(9A) H(9C) Y
H(9B) C(9) Z H(9B) H(9C) Y
H(9C) C(9) Z H(9C) H(9B) Y
H(10A) C(10) Z H(10A) H(10C) Y
H(10B) C(10) Z H(10B) H(10C) Y
H(10C) C(10) Z H(10C) H(10A) Y

loop_
_atom_rho_multipole_atom_label
_atom_rho_multipole_coeff_Pv
_atom_rho_multipole_coeff_P00
_atom_rho_multipole_coeff_P11
_atom_rho_multipole_coeff_P1-1
_atom_rho_multipole_coeff_P10
_atom_rho_multipole_coeff_P20
_atom_rho_multipole_coeff_P21
_atom_rho_multipole_coeff_P2-1
_atom_rho_multipole_coeff_P22
_atom_rho_multipole_coeff_P2-2
_atom_rho_multipole_coeff_P30
_atom_rho_multipole_coeff_P31
_atom_rho_multipole_coeff_P3-1
_atom_rho_multipole_coeff_P32
_atom_rho_multipole_coeff_P3-2
_atom_rho_multipole_coeff_P33
_atom_rho_multipole_coeff_P3-3
_atom_rho_multipole_coeff_P40
_atom_rho_multipole_coeff_P41
_atom_rho_multipole_coeff_P4-1
_atom_rho_multipole_coeff_P42
_atom_rho_multipole_coeff_P4-2
_atom_rho_multipole_coeff_P43
_atom_rho_multipole_coeff_P4-3
_atom_rho_multipole_coeff_P44
_atom_rho_multipole_coeff_P4-4
_atom_rho_multipole_kappa
_atom_rho_multipole_kappa_prime0
_atom_rho_multipole_kappa_prime1
_atom_rho_multipole_kappa_prime2
_atom_rho_multipole_kappa_prime3
_atom_rho_multipole_kappa_prime4
_atom_rho_multipole_radial_slater_n0
_atom_rho_multipole_radial_slater_zeta0
_atom_rho_multipole_radial_slater_n1
_atom_rho_multipole_radial_slater_zeta1
_atom_rho_multipole_radial_slater_n2
_atom_rho_multipole_radial_slater_zeta2
_atom_rho_multipole_radial_slater_n3
_atom_rho_multipole_radial_slater_zeta3
_atom_rho_multipole_radial_slater_n4
_atom_rho_multipole_radial_slater_zeta4
BR(1) 7.11(5) 0 0 0 0.070(15) -0.021(18) 0 0 0 0 0.079(14) 0 0 0 0 0 0 0.085(16) 0 0 0 0 0 0 0 0 1.040(3) 1 1 1 1 1 6 4.7318285714286 6 4.7318285714286 6 4.7318285714286 6 4.7318285714286 6 4.7318285714286
BR(2) 7.40(4) 0 0 0 -0.010(15) -0.012(16) 0 0 0 0 0.076(13) 0 0 0 0 0 0 0.014(14) 0 0 0 0 0 0 0 0 1.040(3) 1 1 1 1 1 6 4.7318285714286 6 4.7318285714286 6 4.7318285714286 6 4.7318285714286 6 4.7318285714286
CO(1) 7.43(3) 0 0 0 0 -0.014(9) -0.039(9) 0.010(8) -0.029(8) 0.004(8) 0 0 0 0 0 0 0 0.229(8) 0.087(8) 0.090(8) 0.031(8) 0.039(8) -0.065(8) -0.055(8) 0.270(7) 0.025(7) 0.9818(19) 1 1 1 1 1 4 7.9036 4 7.9036 4 7.9036 4 7.9036 4 7.9036
S(1) 6.10(4) 0 0 0.077(15) -0.091(15) -0.155(15) 0 0.029(13) 0.007(13) 0 0.113(14) 0 -0.018(13) 0.052(13) 0 0 -0.024(12) 0.041(14) 0 0.036(13) -0.043(13) 0 0 0.016(13) 0.007(12) 0 1.023(2) 1 1 1 1 1 4 3.8512666666667 4 3.8512666666667 4 3.8512666666667 4 3.8512666666667 4 3.8512666666667
S(2) 6.26(4) 0 0 -0.010(13) -0.077(15) -0.163(15) 0 0.025(13) 0.035(14) 0 0.102(14) 0 -0.017(13) 0.056(13) 0 0 -0.030(12) 0.052(14) 0 0.063(13) 0.019(13) 0 0 0.006(13) 0.036(12) 0 1.023(2) 1 1 1 1 1 4 3.8512666666667 4 3.8512666666667 4 3.8512666666667 4 3.8512666666667 4 3.8512666666667
N(1) 4.82(3) 0 0 -0.004(5) 0.023(6) -0.014(5) 0 0.008(5) -0.035(5) 0 0.112(6) 0 -0.000(5) -0.046(5) 0 0 -0.010(5) 0.007(8) 0 0.007(6) 0.011(7) 0 0 0.005(7) 0.010(6) 0 1.005(2) 1 1 1 1 1 2 3.83936 2 3.83936 2 3.83936 3 3.83936 4 3.83936
N(2) 4.8221 0 0 -0.0044 0.0226 -0.0138 0 0.0077 -0.0345 0 0.1117 0 -0.0004 -0.0457 0 0 -0.0096 0.0072 0 0.007 0.0108 0 0 0.0046 0.0102 0 1.005(2) 1 1 1 1 1 2 3.83936 2 3.83936 2 3.83936 3 3.83936 4 3.83936
N(3) 4.8221 0 0 -0.0044 0.0226 -0.0138 0 0.0077 -0.0345 0 0.1117 0 -0.0004 -0.0457 0 0 -0.0096 0.0072 0 0.007 0.0108 0 0 0.0046 0.0102 0 1.005(2) 1 1 1 1 1 2 3.83936 2 3.83936 2 3.83936 3 3.83936 4 3.83936
N(4) 4.8221 0 0 -0.0044 0.0226 -0.0138 0 0.0077 -0.0345 0 0.1117 0 -0.0004 -0.0457 0 0 -0.0096 0.0072 0 0.007 0.0108 0 0 0.0046 0.0102 0 1.005(2) 1 1 1 1 1 2 3.83936 2 3.83936 2 3.83936 3 3.83936 4 3.83936
C(1) 4.20(4) 0 0 0 0.014(10) 0.101(9) 0 0 -0.168(9) 0 0.306(12) 0 0 0.230(11) 0 0 0 -0.046(14) 0 0 -0.035(12) 0 0 0 -0.012(11) 0 0.995(4) 1 1 1 1 1 2 3.1762 2 3.1762 2 3.1762 3 3.1762 4 3.1762
C(2) 4.68(3) 0 0 0 -0.073(5) -0.094(5) 0 0 0 0 0.339(6) 0 0 0 0 0 -0.203(6) 0.115(7) 0 0 0 0 0 0.071(7) 0 0 0.937(2) 1 1 1 1 1 2 3.1762 2 3.1762 2 3.1762 3 3.1762 4 3.1762
C(3) 4.6792 0 0 0 -0.0725 -0.094 0 0 0 0 0.3386 0 0 0 0 0 -0.2029 0.1151 0 0 0 0 0 0.0711 0 0 0.937(2) 1 1 1 1 1 2 3.1762 2 3.1762 2 3.1762 3 3.1762 4 3.1762
C(4) 4.6792 0 0 0 -0.0725 -0.094 0 0 0 0 0.3386 0 0 0 0 0 -0.2029 0.1151 0 0 0 0 0 0.0711 0 0 0.937(2) 1 1 1 1 1 2 3.1762 2 3.1762 2 3.1762 3 3.1762 4 3.1762
C(5) 4.6792 0 0 0 -0.0725 -0.094 0 0 0 0 0.3386 0 0 0 0 0 -0.2029 0.1151 0 0 0 0 0 0.0711 0 0 0.937(2) 1 1 1 1 1 2 3.1762 2 3.1762 2 3.1762 3 3.1762 4 3.1762
C(6) 4.2001 0 0 0 0.0139 0.1007 0 0 -0.1682 0 0.3059 0 0 0.2299 0 0 0 -0.0455 0 0 -0.0352 0 0 0 -0.0117 0 0.995(4) 1 1 1 1 1 2 3.1762 2 3.1762 2 3.1762 3 3.1762 4 3.1762
C(7) 4.6792 0 0 0 -0.0725 -0.094 0 0 0 0 0.3386 0 0 0 0 0 -0.2029 0.1151 0 0 0 0 0 0.0711 0 0 0.937(2) 1 1 1 1 1 2 3.1762 2 3.1762 2 3.1762 3 3.1762 4 3.1762
C(8) 4.6792 0 0 0 -0.0725 -0.094 0 0 0 0 0.3386 0 0 0 0 0 -0.2029 0.1151 0 0 0 0 0 0.0711 0 0 0.937(2) 1 1 1 1 1 2 3.1762 2 3.1762 2 3.1762 3 3.1762 4 3.1762
C(9) 4.6792 0 0 0 -0.0725 -0.094 0 0 0 0 0.3386 0 0 0 0 0 -0.2029 0.1151 0 0 0 0 0 0.0711 0 0 0.937(2) 1 1 1 1 1 2 3.1762 2 3.1762 2 3.1762 3 3.1762 4 3.1762
C(10) 4.6792 0 0 0 -0.0725 -0.094 0 0 0 0 0.3386 0 0 0 0 0 -0.2029 0.1151 0 0 0 0 0 0.0711 0 0 0.937(2) 1 1 1 1 1 2 3.1762 2 3.1762 2 3.1762 3 3.1762 4 3.1762
H(2A) 0.815(8) 0 0 0 0.089(4) 0 0 0 0 0 0 0 0 0 0 0 0 0 0 0 0 0 0 0 0 0 1.1 1.13 1.13 1.13 1.13 1.13 0 2 1 2 2 2 3 2 4 2
H(2B) 0.8154 0 0 0 0.0885 0 0 0 0 0 0 0 0 0 0 0 0 0 0 0 0 0 0 0 0 0 1.1 1.13 1.13 1.13 1.13 1.13 0 2 1 2 2 2 3 2 4 2
H(2C) 0.8154 0 0 0 0.0885 0 0 0 0 0 0 0 0 0 0 0 0 0 0 0 0 0 0 0 0 0 1.1 1.13 1.13 1.13 1.13 1.13 0 2 1 2 2 2 3 2 4 2
H(3A) 0.8154 0 0 0 0.0885 0 0 0 0 0 0 0 0 0 0 0 0 0 0 0 0 0 0 0 0 0 1.1 1.13 1.13 1.13 1.13 1.13 0 2 1 2 2 2 3 2 4 2
H(3B) 0.8154 0 0 0 0.0885 0 0 0 0 0 0 0 0 0 0 0 0 0 0 0 0 0 0 0 0 0 1.1 1.13 1.13 1.13 1.13 1.13 0 2 1 2 2 2 3 2 4 2
H(3C) 0.8154 0 0 0 0.0885 0 0 0 0 0 0 0 0 0 0 0 0 0 0 0 0 0 0 0 0 0 1.1 1.13 1.13 1.13 1.13 1.13 0 2 1 2 2 2 3 2 4 2
H(4A) 0.8154 0 0 0 0.0885 0 0 0 0 0 0 0 0 0 0 0 0 0 0 0 0 0 0 0 0 0 1.1 1.13 1.13 1.13 1.13 1.13 0 2 1 2 2 2 3 2 4 2
H(4B) 0.8154 0 0 0 0.0885 0 0 0 0 0 0 0 0 0 0 0 0 0 0 0 0 0 0 0 0 0 1.1 1.13 1.13 1.13 1.13 1.13 0 2 1 2 2 2 3 2 4 2
H(4C) 0.8154 0 0 0 0.0885 0 0 0 0 0 0 0 0 0 0 0 0 0 0 0 0 0 0 0 0 0 1.1 1.13 1.13 1.13 1.13 1.13 0 2 1 2 2 2 3 2 4 2
H(5A) 0.8154 0 0 0 0.0885 0 0 0 0 0 0 0 0 0 0 0 0 0 0 0 0 0 0 0 0 0 1.1 1.13 1.13 1.13 1.13 1.13 0 2 1 2 2 2 3 2 4 2
H(5B) 0.8154 0 0 0 0.0885 0 0 0 0 0 0 0 0 0 0 0 0 0 0 0 0 0 0 0 0 0 1.1 1.13 1.13 1.13 1.13 1.13 0 2 1 2 2 2 3 2 4 2
H(5C) 0.8154 0 0 0 0.0885 0 0 0 0 0 0 0 0 0 0 0 0 0 0 0 0 0 0 0 0 0 1.1 1.13 1.13 1.13 1.13 1.13 0 2 1 2 2 2 3 2 4 2
H(7A) 0.8154 0 0 0 0.0885 0 0 0 0 0 0 0 0 0 0 0 0 0 0 0 0 0 0 0 0 0 1.1 1.13 1.13 1.13 1.13 1.13 0 2 1 2 2 2 3 2 4 2
H(7B) 0.8154 0 0 0 0.0885 0 0 0 0 0 0 0 0 0 0 0 0 0 0 0 0 0 0 0 0 0 1.1 1.13 1.13 1.13 1.13 1.13 0 2 1 2 2 2 3 2 4 2
H(7C) 0.8154 0 0 0 0.0885 0 0 0 0 0 0 0 0 0 0 0 0 0 0 0 0 0 0 0 0 0 1.1 1.13 1.13 1.13 1.13 1.13 0 2 1 2 2 2 3 2 4 2
H(8A) 0.8154 0 0 0 0.0885 0 0 0 0 0 0 0 0 0 0 0 0 0 0 0 0 0 0 0 0 0 1.1 1.13 1.13 1.13 1.13 1.13 0 2 1 2 2 2 3 2 4 2
H(8B) 0.8154 0 0 0 0.0885 0 0 0 0 0 0 0 0 0 0 0 0 0 0 0 0 0 0 0 0 0 1.1 1.13 1.13 1.13 1.13 1.13 0 2 1 2 2 2 3 2 4 2
H(8C) 0.8154 0 0 0 0.0885 0 0 0 0 0 0 0 0 0 0 0 0 0 0 0 0 0 0 0 0 0 1.1 1.13 1.13 1.13 1.13 1.13 0 2 1 2 2 2 3 2 4 2
H(9A) 0.8154 0 0 0 0.0885 0 0 0 0 0 0 0 0 0 0 0 0 0 0 0 0 0 0 0 0 0 1.1 1.13 1.13 1.13 1.13 1.13 0 2 1 2 2 2 3 2 4 2
H(9B) 0.8154 0 0 0 0.0885 0 0 0 0 0 0 0 0 0 0 0 0 0 0 0 0 0 0 0 0 0 1.1 1.13 1.13 1.13 1.13 1.13 0 2 1 2 2 2 3 2 4 2
H(9C) 0.8154 0 0 0 0.0885 0 0 0 0 0 0 0 0 0 0 0 0 0 0 0 0 0 0 0 0 0 1.1 1.13 1.13 1.13 1.13 1.13 0 2 1 2 2 2 3 2 4 2
H(10A) 0.8154 0 0 0 0.0885 0 0 0 0 0 0 0 0 0 0 0 0 0 0 0 0 0 0 0 0 0 1.1 1.13 1.13 1.13 1.13 1.13 0 2 1 2 2 2 3 2 4 2
H(10B) 0.8154 0 0 0 0.0885 0 0 0 0 0 0 0 0 0 0 0 0 0 0 0 0 0 0 0 0 0 1.1 1.13 1.13 1.13 1.13 1.13 0 2 1 2 2 2 3 2 4 2
H(10C) 0.8154 0 0 0 0.0885 0 0 0 0 0 0 0 0 0 0 0 0 0 0 0 0 0 0 0 0 0 1.1 1.13 1.13 1.13 1.13 1.13 0 2 1 2 2 2 3 2 4 2

loop_
_atom_site_aniso_label
_atom_site_aniso_U_11
_atom_site_aniso_U_22
_atom_site_aniso_U_33
_atom_site_aniso_U_12
_atom_site_aniso_U_13
_atom_site_aniso_U_23
BR(1) 0.00717(2) 0.00656(2) 0.00545(2) -0.000062(15) 0.000980(15) -0.000408(15)
BR(2) 0.00690(2) 0.00600(2) 0.00615(2) -0.000521(15) -0.001268(14) -0.000667(15)
CO(1) 0.005187(11) 0.004078(12) 0.004913(11) 0.000080(10) 0.000028(9) -0.000383(10)
S(1) 0.010302(18) 0.004581(18) 0.005170(16) -0.000414(14) -0.000084(13) -0.000283(13)
S(2) 0.005543(16) 0.005215(18) 0.009608(19) -0.000169(13) 0.000499(13) -0.001355(15)
N(1) 0.00833(5) 0.00514(5) 0.00743(5) 0.00111(4) -0.00134(4) -0.00089(4)
N(2) 0.00785(5) 0.00655(5) 0.00588(5) 0.00138(4) -0.00065(4) -0.00023(4)
N(3) 0.00722(5) 0.00632(6) 0.00807(5) -0.00116(4) 0.00038(4) 0.00030(4)
N(4) 0.01288(6) 0.00693(6) 0.00615(5) 0.00084(5) 0.00138(5) -0.00047(4)
C(1) 0.00715(5) 0.00484(6) 0.00566(5) 0.00030(4) -0.00033(4) -0.00031(4)
C(2) 0.01027(6) 0.00850(7) 0.00995(7) 0.00250(6) -0.00197(5) -0.00007(6)
C(3) 0.01199(7) 0.00650(7) 0.01108(7) -0.00005(6) -0.00088(6) -0.00252(6)
C(4) 0.00852(6) 0.00786(7) 0.00985(6) 0.00203(5) -0.00069(5) 0.00028(6)
C(5) 0.01300(7) 0.01120(8) 0.00619(6) 0.00209(6) -0.00030(5) -0.00078(6)
C(6) 0.00719(5) 0.00508(6) 0.00633(5) -0.00001(4) 0.00047(4) -0.00030(4)
C(7) 0.01965(10) 0.01272(10) 0.00867(7) 0.00142(8) 0.00376(7) 0.00307(7)
C(8) 0.01873(10) 0.00899(8) 0.00998(7) 0.00244(7) 0.00030(7) -0.00326(6)
C(9) 0.01121(7) 0.00915(8) 0.00900(6) 0.00016(6) 0.00311(5) 0.00089(6)
C(10) 0.00960(7) 0.00831(8) 0.01569(9) -0.00243(6) -0.00152(6) -0.00049(7)

loop_
_atom_site_label
_atom_site_fract_x
_atom_site_fract_y
_atom_site_fract_z
_atom_site_occupancy
_atom_site_symmetry_multiplicity
_atom_site_U_iso_or_equiv
BR(1) 0.135757(5) 0.252140(4) 0.638058(4) 1 4 0.006
BR(2) 0.065725(5) 0.193389(5) 0.369338(4) 1 4 0.006
CO(1) 0.227864(3) 0.248045(3) 0.488470(2) 1 4 0.005
S(1) 0.291052(7) 0.416212(5) 0.447714(4) 1 4 0.007
S(2) 0.417238(6) 0.143396(5) 0.468000(5) 1 4 0.007
N(1) 0.25467(2) 0.581262(17) 0.552539(14) 1 4 0.007
N(2) 0.38465(2) 0.451494(17) 0.621403(13) 1 4 0.007
N(3) 0.25896(2) -0.026455(17) 0.467010(14) 1 4 0.007
N(4) 0.37387(2) 0.005188(18) 0.334528(14) 1 4 0.009
C(1) 0.31177(2) 0.486789(17) 0.548005(14) 1 4 0.006
C(2) 0.14593(3) 0.61478(2) 0.487671(18) 1 4 0.010
C(3) 0.31738(3) 0.66558(2) 0.606841(19) 1 4 0.010
C(4) 0.48357(2) 0.36775(2) 0.615738(17) 1 4 0.009
C(5) 0.35058(3) 0.47832(2) 0.715017(16) 1 4 0.010
C(6) 0.34373(2) 0.032804(18) 0.419994(14) 1 4 0.006
C(7) 0.42557(4) 0.07976(3) 0.26928(2) 1 4 0.014
C(8) 0.38020(3) -0.10277(2) 0.30495(2) 1 4 0.013
C(9) 0.25285(3) -0.01970(2) 0.566503(18) 1 4 0.010
C(10) 0.14743(3) -0.08541(2) 0.42206(2) 1 4 0.011
H(2A) 0.185443 0.649532 0.427366 1 4 0.01446(4)
H(2B) 0.083429 0.670944 0.520498 1 4 0.01446(4)
H(2C) 0.082591 0.550549 0.466308 1 4 0.01446(4)
H(3A) 0.326641 0.732742 0.564212 1 4 0.01485(5)
H(3B) 0.420157 0.645138 0.628704 1 4 0.01485(5)
H(3C) 0.255544 0.684841 0.663556 1 4 0.01485(5)
H(4A) 0.517688 0.362317 0.546888 1 4 0.01316(4)
H(4B) 0.438584 0.295973 0.636167 1 4 0.01316(4)
H(4C) 0.567345 0.385347 0.663133 1 4 0.01316(4)
H(5A) 0.425587 0.527633 0.748571 1 4 0.01522(5)
H(5B) 0.346083 0.407632 0.753457 1 4 0.01522(5)
H(5C) 0.253263 0.51701 0.71454 1 4 0.01522(5)
H(7A) 0.535231 0.085761 0.274863 1 4 0.02038(6)
H(7B) 0.383004 0.154725 0.282164 1 4 0.02038(6)
H(7C) 0.394939 0.052736 0.20193 1 4 0.02038(6)
H(8A) 0.298395 -0.123093 0.256903 1 4 0.01886(5)
H(8B) 0.378404 -0.152898 0.363578 1 4 0.01886(5)
H(8C) 0.475662 -0.112971 0.272135 1 4 0.01886(5)
H(9A) 0.350365 0.004347 0.595796 1 4 0.01456(4)
H(9B) 0.226518 -0.09468 0.59216 1 4 0.01456(4)
H(9C) 0.17886 0.036548 0.586479 1 4 0.01456(4)
H(10A) 0.128457 -0.058042 0.35323 1 4 0.01689(5)
H(10B) 0.055374 -0.075345 0.458827 1 4 0.01689(5)
H(10C) 0.170348 -0.166558 0.41867 1 4 0.01689(5)

loop_
_atom_type_symbol
_atom_type_description
_atom_type_scat_dispersion_real
_atom_type_scat_dispersion_imag
_atom_type_scat_source
C C -0.0013 0.0001 'International Tables Vol C Tables 4.2.6.8 and 6.1.1.4'
H H 0.0000 0.0000 'International Tables Vol C Tables 4.2.6.8 and 6.1.1.4'
Co Co 0.0815 0.1311 'International Tables Vol C Tables 4.2.6.8 and 6.1.1.4'
N N -0.0016 0.0003 'International Tables Vol C Tables 4.2.6.8 and 6.1.1.4'
S S 0.0076 0.0139 'International Tables Vol C Tables 4.2.6.8 and 6.1.1.4'

loop_
_geom_angle_atom_site_label_1
_geom_angle_atom_site_label_2
_geom_angle_atom_site_label_3
_geom_angle
_geom_angle_site_symmetry_1
_geom_angle_site_symmetry_2
_geom_angle_site_symmetry_3
_geom_angle_publ_flag
BR(1) CO(1) BR(2) 113.804(2) 1_555 1_555 1_555 yes
BR(1) CO(1) S(1) 108.884(2) 1_555 1_555 1_555 yes
BR(1) CO(1) S(2) 117.482(2) 1_555 1_555 1_555 yes
BR(2) CO(1) S(1) 105.132(2) 1_555 1_555 1_555 yes
BR(2) CO(1) S(2) 103.895(2) 1_555 1_555 1_555 yes
S(1) CO(1) S(2) 106.744(3) 1_555 1_555 1_555 yes

loop_
_geom_bond_atom_site_label_1
_geom_bond_atom_site_label_2
_geom_bond_distance
_geom_bond_site_symmetry_1
_geom_bond_site_symmetry_2
_geom_bond_publ_flag
BR(1) CO(1) 2.40284(6) 1_555 1_555 yes
BR(2) CO(1) 2.41603(6) 1_555 1_555 yes
CO(1) S(1) 2.34945(8) 1_555 1_555 yes
CO(1) S(2) 2.32758(7) 1_555 1_555 yes

loop_
_atom_local_dummy_label
_atom_local_dummy_fract_x
_atom_local_dummy_fract_y
_atom_local_dummy_fract_z
DUM0 0.13138592 0.2289258 0.50052318
DUM1 0.23939195 0.19321405 0.44132884
